data_7056434
loop_
_publ_author_name
'Oliveira, Alexandre Almeida'
'Franco, Lucas Lopardi'
'Dos Santos, Raquel Gouvea'
'Perdig\~ao, Gabriele de Matos Cardoso'
'Da Silva, Jeferson G.'
'Souza-Fagundes, Elaine'
'Beraldo, Heloisa'

_publ_section_title
;
 Neutron activation of In(III) complexes with thiosemicarbazones leads to
 the production of potential radiopharmaceuticals for the treatment of
 breast cancer
;
_journal_name_full 'New J. Chem.'
_journal_paper_doi 10.1039/C7NJ01547J
_journal_year 2017
_chemical_formula_moiety 'C28 H24 Cl2 In N8 S2, N O3, C H4 O, C H3 O, O H2'
_chemical_formula_sum 'C30 H34 Cl2 In N9 O6 S2'
_chemical_formula_weight 866.50
_chemical_name_systematic
'bis(N(4)-ortho-chlorophenyl-2-acetylpyridinethiosemicarbazonato)Indium(III)nitrate methanol and water solvate'
_space_group_crystal_system triclinic
_space_group_IT_number 2
_space_group_name_Hall '-P 1'
_space_group_name_H-M_alt 'P -1'
_symmetry_space_group_name_Hall '-P 1'
_symmetry_space_group_name_H-M 'P -1'
_atom_sites_solution_hydrogens geom
_audit_creation_method SHELXL-2014/7
_audit_update_record
;
2017-05-02 deposited with the CCDC.
2017-07-12 downloaded from the CCDC.
;
_cell_angle_alpha 65.447(2)
_cell_angle_beta 78.817(2)
_cell_angle_gamma 76.648(2)
_cell_formula_units_Z 2
_cell_length_a 10.6000(2)
_cell_length_b 12.5286(3)
_cell_length_c 14.5861(3)
_cell_measurement_reflns_used 24963
_cell_measurement_temperature 150(2)
_cell_measurement_theta_max 29.4400
_cell_measurement_theta_min 2.3340
_cell_volume 1703.76(7)
_computing_cell_refinement
;
CrysAlisPro, Agilent Technologies,
Version 1.171.37.34 (release 22-05-2014 CrysAlis171 .NET)
(compiled May 22 2014,16:03:01)
;
_computing_data_collection
;
CrysAlisPro, Agilent Technologies,
Version 1.171.37.34 (release 22-05-2014 CrysAlis171 .NET)
(compiled May 22 2014,16:03:01)
;
_computing_data_reduction
;
CrysAlisPro, Agilent Technologies,
Version 1.171.37.34 (release 22-05-2014 CrysAlis171 .NET)
(compiled May 22 2014,16:03:01)
;
_computing_structure_refinement 'SHELXL-2014/7 (Sheldrick, 2014)'
_computing_structure_solution 'SHELXS-2013/1 (Sheldrick, 2013)'
_diffrn_ambient_temperature 150(2)
_diffrn_detector_area_resol_mean 10.4186
_diffrn_measured_fraction_theta_full 1.000
_diffrn_measured_fraction_theta_max 1.000
_diffrn_measurement_device_type 'Xcalibur, Atlas, Gemini ultra'
_diffrn_measurement_method '\w scans'
_diffrn_radiation_type MoK\a
_diffrn_radiation_wavelength 0.71073
_diffrn_reflns_av_R_equivalents 0.0546
_diffrn_reflns_av_unetI/netI 0.0226
_diffrn_reflns_Laue_measured_fraction_full 1.000
_diffrn_reflns_Laue_measured_fraction_max 1.000
_diffrn_reflns_limit_h_max 13
_diffrn_reflns_limit_h_min -13
_diffrn_reflns_limit_k_max 15
_diffrn_reflns_limit_k_min -15
_diffrn_reflns_limit_l_max 18
_diffrn_reflns_limit_l_min -18
_diffrn_reflns_number 69994
_diffrn_reflns_point_group_measured_fraction_full 1.000
_diffrn_reflns_point_group_measured_fraction_max 1.000
_diffrn_reflns_theta_full 25.242
_diffrn_reflns_theta_max 26.372
_diffrn_reflns_theta_min 1.813
_diffrn_source 'Enhance (Mo) X-ray Source'
_exptl_absorpt_coefficient_mu 1.032
_exptl_absorpt_correction_T_max 1.00000
_exptl_absorpt_correction_T_min 0.78896
_exptl_absorpt_correction_type multi-scan
_exptl_absorpt_process_details
;
CrysAlisPro, Agilent Technologies,
Version 1.171.37.34 (release 22-05-2014 CrysAlis171 .NET)
(compiled May 22 2014,16:03:01)
Empirical absorption correction using spherical harmonics,
 implemented in SCALE3 ABSPACK scaling algorithm.
;
_exptl_crystal_colour yellow
_exptl_crystal_density_diffrn 1.689
_exptl_crystal_description block
_exptl_crystal_F_000 880
_exptl_crystal_recrystallization_method 'Slow evaporation of the mother liquor.'
_exptl_crystal_size_max 0.522
_exptl_crystal_size_mid 0.451
_exptl_crystal_size_min 0.192
_refine_diff_density_max 1.624
_refine_diff_density_min -1.105
_refine_diff_density_rms 0.104
_refine_ls_extinction_method none
_refine_ls_goodness_of_fit_ref 1.151
_refine_ls_hydrogen_treatment constr
_refine_ls_matrix_type full
_refine_ls_number_parameters 455
_refine_ls_number_reflns 6976
_refine_ls_number_restraints 0
_refine_ls_restrained_S_all 1.151
_refine_ls_R_factor_all 0.0470
_refine_ls_R_factor_gt 0.0404
_refine_ls_shift/su_max 0.001
_refine_ls_shift/su_mean 0.000
_refine_ls_structure_factor_coef Fsqd
_refine_ls_weighting_details 'w=1/[\s^2^(Fo^2^)+(0.0369P)^2^+5.5982P] where P=(Fo^2^+2Fc^2^)/3'
_refine_ls_weighting_scheme calc
_refine_ls_wR_factor_gt 0.1005
_refine_ls_wR_factor_ref 0.1056
_reflns_Friedel_coverage 0.000
_reflns_number_gt 6322
_reflns_number_total 6976
_reflns_threshold_expression 'I > 2\s(I)'
_cod_data_source_file c7nj01547j2.cif
_cod_data_source_block In2Ac4oClPhNO3
_cod_database_code 7056434
_shelx_shelxl_version_number 2014/7
_shelx_space_group_comment
;
The symmetry employed for this shelxl refinement is uniquely defined
by the following loop, which should always be used as a source of
symmetry information in preference to the above space-group names.
They are only intended as comments.
;
_shelx_estimated_absorpt_t_min 0.615
_shelx_estimated_absorpt_t_max 0.827

loop_
_space_group_symop_operation_xyz
'x, y, z'
'-x, -y, -z'

loop_
_atom_site_label
_atom_site_type_symbol
_atom_site_fract_x
_atom_site_fract_y
_atom_site_fract_z
_atom_site_U_iso_or_equiv
_atom_site_adp_type
_atom_site_occupancy
_atom_site_site_symmetry_order
_atom_site_calc_flag
_atom_site_refinement_flags_posn
_atom_site_refinement_flags_adp
C2 C 0.6461(3) -0.0539(3) 0.8037(3) 0.0210(7) Uani 1 1 d . .
C3 C 0.7434(4) -0.1536(3) 0.8224(3) 0.0280(8) Uani 1 1 d . .
H3 H 0.7341 -0.2236 0.8817 0.034 Uiso 1 1 calc R U
C4 C 0.8544(4) -0.1495(4) 0.7532(3) 0.0300(8) Uani 1 1 d . .
H4 H 0.9232 -0.2160 0.7654 0.036 Uiso 1 1 calc R U
C5 C 0.8637(4) -0.0478(4) 0.6664(3) 0.0289(8) Uani 1 1 d . .
H5 H 0.9380 -0.0437 0.6175 0.035 Uiso 1 1 calc R U
C6 C 0.7636(4) 0.0474(3) 0.6520(3) 0.0259(8) Uani 1 1 d . .
H6 H 0.7695 0.1168 0.5917 0.031 Uiso 1 1 calc R U
C7 C 0.5246(4) -0.0507(3) 0.8736(3) 0.0228(7) Uani 1 1 d . .
C8 C 0.2518(4) 0.1578(3) 0.8775(3) 0.0212(7) Uani 1 1 d . .
C9 C 0.0763(4) 0.0990(3) 1.0243(3) 0.0206(7) Uani 1 1 d . .
C10 C -0.0528(4) 0.1406(3) 1.0559(3) 0.0223(7) Uani 1 1 d . .
C11 C -0.1192(4) 0.0747(4) 1.1447(3) 0.0257(8) Uani 1 1 d . .
H11 H -0.2061 0.1052 1.1645 0.031 Uiso 1 1 calc R U
C12 C -0.0586(4) -0.0368(4) 1.2054(3) 0.0284(8) Uani 1 1 d . .
H12 H -0.1033 -0.0826 1.2676 0.034 Uiso 1 1 calc R U
C13 C 0.0662(4) -0.0807(3) 1.1752(3) 0.0264(8) Uani 1 1 d . .
H13 H 0.1067 -0.1578 1.2162 0.032 Uiso 1 1 calc R U
C14 C 0.1342(4) -0.0140(3) 1.0856(3) 0.0221(7) Uani 1 1 d . .
H14 H 0.2207 -0.0456 1.0661 0.026 Uiso 1 1 calc R U
C15 C 0.4957(4) -0.1570(4) 0.9662(3) 0.0387(10) Uani 1 1 d . .
H15A H 0.4789 -0.1364 1.0258 0.058 Uiso 1 1 calc R U
H15B H 0.5707 -0.2216 0.9741 0.058 Uiso 1 1 calc R U
H15C H 0.4187 -0.1828 0.9594 0.058 Uiso 1 1 calc R U
C102 C 0.4901(3) 0.2747(3) 0.4818(3) 0.0189(7) Uani 1 1 d . .
C103 C 0.4537(4) 0.2795(3) 0.3942(3) 0.0246(8) Uani 1 1 d . .
H103 H 0.4809 0.3363 0.3300 0.030 Uiso 1 1 calc R U
C104 C 0.3768(4) 0.2000(4) 0.4013(3) 0.0314(9) Uani 1 1 d . .
H104 H 0.3503 0.2026 0.3417 0.038 Uiso 1 1 calc R U
C105 C 0.3391(4) 0.1178(4) 0.4942(3) 0.0294(8) Uani 1 1 d . .
H105 H 0.2883 0.0616 0.4998 0.035 Uiso 1 1 calc R U
C106 C 0.3764(4) 0.1186(3) 0.5790(3) 0.0264(8) Uani 1 1 d . .
H106 H 0.3486 0.0630 0.6437 0.032 Uiso 1 1 calc R U
C107 C 0.5753(3) 0.3529(3) 0.4819(3) 0.0175(7) Uani 1 1 d . .
C108 C 0.6948(3) 0.3957(3) 0.6653(3) 0.0199(7) Uani 1 1 d . .
C109 C 0.8460(3) 0.5460(3) 0.6055(3) 0.0216(7) Uani 1 1 d . .
C110 C 0.9217(4) 0.5933(3) 0.6427(3) 0.0270(8) Uani 1 1 d . .
C111 C 0.9942(4) 0.6806(4) 0.5802(3) 0.0324(9) Uani 1 1 d . .
H111 H 1.0438 0.7118 0.6079 0.039 Uiso 1 1 calc R U
C112 C 0.9933(4) 0.7216(4) 0.4763(3) 0.0320(9) Uani 1 1 d . .
H112 H 1.0423 0.7818 0.4319 0.038 Uiso 1 1 calc R U
C113 C 0.9209(4) 0.6747(3) 0.4373(3) 0.0288(8) Uani 1 1 d . .
H113 H 0.9215 0.7025 0.3660 0.035 Uiso 1 1 calc R U
C114 C 0.8474(4) 0.5876(3) 0.5010(3) 0.0256(8) Uani 1 1 d . .
H114 H 0.7981 0.5564 0.4730 0.031 Uiso 1 1 calc R U
C115 C 0.6352(4) 0.4360(3) 0.3849(3) 0.0225(7) Uani 1 1 d . .
H11A H 0.6621 0.4983 0.3971 0.034 Uiso 1 1 calc R U
H11B H 0.5714 0.4724 0.3354 0.034 Uiso 1 1 calc R U
H11C H 0.7116 0.3918 0.3585 0.034 Uiso 1 1 calc R U
N1 N 0.6578(3) 0.0461(3) 0.7199(2) 0.0204(6) Uani 1 1 d . .
N2 N 0.4455(3) 0.0497(3) 0.8488(2) 0.0202(6) Uani 1 1 d . .
N3 N 0.3317(3) 0.0567(3) 0.9117(2) 0.0225(6) Uani 1 1 d . .
N4 N 0.1357(3) 0.1750(3) 0.9328(2) 0.0241(7) Uani 1 1 d . .
H4A H 0.0893 0.2465 0.9066 0.029 Uiso 1 1 calc R U
N5 N 0.7775(3) 0.1739(3) 0.3325(3) 0.0300(7) Uani 1 1 d . .
N11 N 0.4503(3) 0.1944(3) 0.5741(2) 0.0208(6) Uani 1 1 d . .
N12 N 0.5956(3) 0.3422(3) 0.5701(2) 0.0181(6) Uani 1 1 d . .
N13 N 0.6773(3) 0.4116(3) 0.5734(2) 0.0195(6) Uani 1 1 d . .
N14 N 0.7742(3) 0.4593(3) 0.6771(2) 0.0259(7) Uani 1 1 d . .
H14A H 0.7820 0.4435 0.7406 0.031 Uiso 1 1 calc R U
O1 O 0.6870(3) 0.1399(3) 0.3150(2) 0.0382(7) Uani 1 1 d . .
O2 O 0.8235(3) 0.2629(3) 0.2658(2) 0.0392(7) Uani 1 1 d . .
O3 O 0.8229(3) 0.1218(3) 0.4159(2) 0.0445(8) Uani 1 1 d . .
S1 S 0.27081(9) 0.28228(8) 0.76413(7) 0.0278(2) Uani 1 1 d . .
S11 S 0.62594(10) 0.30075(8) 0.78215(7) 0.0253(2) Uani 1 1 d . .
Cl1 Cl -0.13236(10) 0.27911(9) 0.98019(8) 0.0332(2) Uani 1 1 d . .
Cl11 Cl 0.92765(17) 0.54040(12) 0.77286(9) 0.0598(4) Uani 1 1 d . .
In1 In 0.50252(2) 0.20940(2) 0.71187(2) 0.01944(9) Uani 1 1 d . .
C20 C 0.8498(9) 0.5539(7) 0.0383(7) 0.104(3) Uani 1 1 d . .
H20A H 0.9070 0.5973 -0.0204 0.156 Uiso 1 1 calc R U
H20B H 0.8783 0.4681 0.0569 0.156 Uiso 1 1 calc R U
H20C H 0.8541 0.5743 0.0956 0.156 Uiso 1 1 calc R U
O20 O 0.7220(6) 0.5855(5) 0.0140(5) 0.114(2) Uani 1 1 d . .
H20 H 0.7158 0.5584 -0.0285 0.171 Uiso 1 1 calc R U
C30A C 0.5348(10) 0.3639(10) 0.1221(7) 0.102(3) Uani 1 1 d . .
O30 O 0.6138(5) 0.4102(4) 0.1571(3) 0.0657(11) Uani 1 1 d . .
H30 H 0.6601 0.4525 0.1078 0.099 Uiso 1 1 calc R U
O40 O 0.3634(17) 0.4466(15) 0.1523(12) 0.297(8) Uani 1 1 d . .

loop_
_atom_site_aniso_label
_atom_site_aniso_U_11
_atom_site_aniso_U_22
_atom_site_aniso_U_33
_atom_site_aniso_U_23
_atom_site_aniso_U_13
_atom_site_aniso_U_12
C2 0.0206(17) 0.0210(17) 0.0202(17) -0.0054(14) -0.0035(14) -0.0054(14)
C3 0.027(2) 0.0245(19) 0.027(2) -0.0044(16) -0.0063(16) -0.0017(15)
C4 0.025(2) 0.027(2) 0.037(2) -0.0143(17) -0.0033(17) 0.0004(16)
C5 0.0213(19) 0.035(2) 0.031(2) -0.0161(17) 0.0054(15) -0.0069(16)
C6 0.0245(19) 0.0260(19) 0.0241(18) -0.0070(15) 0.0004(15) -0.0065(15)
C7 0.0221(18) 0.0223(18) 0.0178(17) -0.0010(14) -0.0007(14) -0.0061(14)
C8 0.0223(18) 0.0208(17) 0.0187(17) -0.0044(14) -0.0011(13) -0.0074(14)
C9 0.0218(18) 0.0215(17) 0.0187(17) -0.0064(14) 0.0005(13) -0.0088(14)
C10 0.0217(18) 0.0203(17) 0.0231(18) -0.0073(14) -0.0029(14) -0.0021(14)
C11 0.0211(18) 0.031(2) 0.0252(19) -0.0121(16) 0.0021(14) -0.0068(15)
C12 0.031(2) 0.032(2) 0.0194(18) -0.0051(16) 0.0038(15) -0.0144(17)
C13 0.027(2) 0.0241(19) 0.0222(18) -0.0023(15) -0.0008(15) -0.0072(15)
C14 0.0188(17) 0.0235(18) 0.0213(17) -0.0064(14) 0.0000(14) -0.0050(14)
C15 0.036(2) 0.029(2) 0.030(2) 0.0064(18) 0.0020(18) -0.0047(18)
C102 0.0172(16) 0.0163(16) 0.0187(16) -0.0040(13) -0.0022(13) 0.0001(13)
C103 0.0255(19) 0.0260(19) 0.0213(18) -0.0087(15) -0.0032(14) -0.0029(15)
C104 0.031(2) 0.039(2) 0.030(2) -0.0185(18) -0.0075(17) -0.0049(17)
C105 0.026(2) 0.029(2) 0.038(2) -0.0158(17) -0.0018(17) -0.0105(16)
C106 0.0250(19) 0.0244(19) 0.0265(19) -0.0053(15) -0.0005(15) -0.0089(15)
C107 0.0159(16) 0.0136(15) 0.0177(16) -0.0022(13) -0.0010(13) -0.0008(12)
C108 0.0175(16) 0.0173(16) 0.0193(17) -0.0022(13) -0.0034(13) -0.0005(13)
C109 0.0210(18) 0.0153(16) 0.0252(18) -0.0029(14) -0.0051(14) -0.0043(13)
C110 0.030(2) 0.0201(18) 0.028(2) -0.0025(15) -0.0117(16) -0.0066(15)
C111 0.029(2) 0.025(2) 0.043(2) -0.0064(18) -0.0136(18) -0.0098(16)
C112 0.026(2) 0.0238(19) 0.041(2) -0.0034(17) -0.0028(17) -0.0126(16)
C113 0.026(2) 0.0246(19) 0.029(2) -0.0010(16) -0.0015(16) -0.0102(16)
C114 0.0251(19) 0.0253(19) 0.0247(19) -0.0051(15) -0.0020(15) -0.0104(15)
C115 0.0278(19) 0.0200(17) 0.0160(16) -0.0025(14) 0.0004(14) -0.0082(14)
N1 0.0196(15) 0.0206(15) 0.0180(14) -0.0043(12) -0.0004(11) -0.0054(12)
N2 0.0199(15) 0.0215(15) 0.0155(14) -0.0031(12) 0.0013(11) -0.0068(12)
N3 0.0190(15) 0.0219(15) 0.0199(15) -0.0026(12) 0.0030(12) -0.0058(12)
N4 0.0233(16) 0.0204(15) 0.0212(15) -0.0027(12) 0.0023(12) -0.0040(12)
N5 0.0278(18) 0.0279(17) 0.0337(19) -0.0146(15) 0.0054(14) -0.0060(14)
N11 0.0199(15) 0.0195(14) 0.0199(15) -0.0037(12) 0.0002(12) -0.0071(12)
N12 0.0187(14) 0.0169(14) 0.0164(14) -0.0029(11) -0.0021(11) -0.0056(11)
N13 0.0200(15) 0.0198(14) 0.0175(14) -0.0043(12) -0.0010(11) -0.0077(12)
N14 0.0295(17) 0.0261(16) 0.0205(15) -0.0026(13) -0.0049(13) -0.0121(13)
O1 0.0293(16) 0.0454(18) 0.0457(18) -0.0233(15) 0.0045(13) -0.0135(14)
O2 0.0446(18) 0.0277(15) 0.0388(17) -0.0064(13) 0.0019(14) -0.0117(13)
O3 0.047(2) 0.048(2) 0.0341(17) -0.0090(15) -0.0071(14) -0.0124(16)
S1 0.0236(5) 0.0231(5) 0.0212(4) 0.0032(4) 0.0028(4) -0.0019(4)
S11 0.0319(5) 0.0255(5) 0.0150(4) 0.0000(3) -0.0028(3) -0.0132(4)
Cl1 0.0272(5) 0.0258(5) 0.0334(5) -0.0040(4) 0.0013(4) 0.0018(4)
Cl11 0.1098(12) 0.0478(7) 0.0310(6) 0.0029(5) -0.0286(7) -0.0482(8)
In1 0.01973(14) 0.01747(13) 0.01585(13) -0.00055(9) 0.00036(9) -0.00657(9)
C20 0.123(7) 0.074(5) 0.128(8) -0.038(5) -0.070(6) 0.003(5)
O20 0.100(4) 0.094(4) 0.132(5) -0.002(4) -0.062(4) -0.025(3)
C30A 0.113(7) 0.134(8) 0.076(5) -0.050(6) -0.008(5) -0.034(6)
O30 0.081(3) 0.050(2) 0.061(3) -0.006(2) -0.029(2) -0.014(2)
O40 0.34(2) 0.34(2) 0.275(17) -0.149(16) -0.094(15) -0.066(16)

loop_
_atom_type_symbol
_atom_type_description
_atom_type_scat_dispersion_real
_atom_type_scat_dispersion_imag
_atom_type_scat_source
C C 0.0033 0.0016 'International Tables Vol C Tables 4.2.6.8 and 6.1.1.4'
H H 0.0000 0.0000 'International Tables Vol C Tables 4.2.6.8 and 6.1.1.4'
N N 0.0061 0.0033 'International Tables Vol C Tables 4.2.6.8 and 6.1.1.4'
O O 0.0106 0.0060 'International Tables Vol C Tables 4.2.6.8 and 6.1.1.4'
S S 0.1246 0.1234 'International Tables Vol C Tables 4.2.6.8 and 6.1.1.4'
Cl Cl 0.1484 0.1585 'International Tables Vol C Tables 4.2.6.8 and 6.1.1.4'
In In -0.7276 1.3100 'International Tables Vol C Tables 4.2.6.8 and 6.1.1.4'

loop_
_geom_angle_atom_site_label_1
_geom_angle_atom_site_label_2
_geom_angle_atom_site_label_3
_geom_angle
N1 C2 C3 121.2(3)
N1 C2 C7 116.3(3)
C3 C2 C7 122.5(3)
C2 C3 C4 119.0(4)
C2 C3 H3 120.5
C4 C3 H3 120.5
C5 C4 C3 119.2(4)
C5 C4 H4 120.4
C3 C4 H4 120.4
C6 C5 C4 118.8(4)
C6 C5 H5 120.6
C4 C5 H5 120.6
N1 C6 C5 122.6(4)
N1 C6 H6 118.7
C5 C6 H6 118.7
N2 C7 C2 115.7(3)
N2 C7 C15 122.4(3)
C2 C7 C15 121.9(3)
N3 C8 N4 119.5(3)
N3 C8 S1 128.9(3)
N4 C8 S1 111.6(3)
C14 C9 N4 125.5(3)
C14 C9 C10 117.5(3)
N4 C9 C10 117.0(3)
C11 C10 C9 122.0(3)
C11 C10 Cl1 118.5(3)
C9 C10 Cl1 119.6(3)
C10 C11 C12 119.5(4)
C10 C11 H11 120.2
C12 C11 H11 120.2
C13 C12 C11 119.7(3)
C13 C12 H12 120.1
C11 C12 H12 120.1
C12 C13 C14 121.0(4)
C12 C13 H13 119.5
C14 C13 H13 119.5
C13 C14 C9 120.4(3)
C13 C14 H14 119.8
C9 C14 H14 119.8
C7 C15 H15A 109.5
C7 C15 H15B 109.5
H15A C15 H15B 109.5
C7 C15 H15C 109.5
H15A C15 H15C 109.5
H15B C15 H15C 109.5
N11 C102 C103 120.8(3)
N11 C102 C107 116.1(3)
C103 C102 C107 123.0(3)
C102 C103 C104 118.9(4)
C102 C103 H103 120.5
C104 C103 H103 120.5
C105 C104 C103 120.0(4)
C105 C104 H104 120.0
C103 C104 H104 120.0
C104 C105 C106 118.4(4)
C104 C105 H105 120.8
C106 C105 H105 120.8
N11 C106 C105 122.6(4)
N11 C106 H106 118.7
C105 C106 H106 118.7
N12 C107 C102 115.9(3)
N12 C107 C115 123.2(3)
C102 C107 C115 120.8(3)
N13 C108 N14 119.4(3)
N13 C108 S11 128.5(3)
N14 C108 S11 112.2(3)
C114 C109 C110 117.7(3)
C114 C109 N14 125.0(3)
C110 C109 N14 117.3(3)
C111 C110 C109 122.7(4)
C111 C110 Cl11 117.9(3)
C109 C110 Cl11 119.5(3)
C110 C111 C112 118.7(4)
C110 C111 H111 120.7
C112 C111 H111 120.7
C113 C112 C111 119.8(4)
C113 C112 H112 120.1
C111 C112 H112 120.1
C112 C113 C114 121.0(4)
C112 C113 H113 119.5
C114 C113 H113 119.5
C113 C114 C109 120.0(4)
C113 C114 H114 120.0
C109 C114 H114 120.0
C107 C115 H11A 109.5
C107 C115 H11B 109.5
H11A C115 H11B 109.5
C107 C115 H11C 109.5
H11A C115 H11C 109.5
H11B C115 H11C 109.5
C6 N1 C2 119.1(3)
C6 N1 In1 124.2(2)
C2 N1 In1 116.4(2)
C7 N2 N3 117.6(3)
C7 N2 In1 119.9(2)
N3 N2 In1 122.3(2)
C8 N3 N2 114.1(3)
C8 N4 C9 131.5(3)
C8 N4 H4A 114.2
C9 N4 H4A 114.2
O1 N5 O3 120.8(3)
O1 N5 O2 119.8(4)
O3 N5 O2 119.4(4)
C106 N11 C102 119.1(3)
C106 N11 In1 124.2(2)
C102 N11 In1 116.5(2)
C107 N12 N13 117.7(3)
C107 N12 In1 119.8(2)
N13 N12 In1 122.5(2)
C108 N13 N12 114.7(3)
C108 N14 C109 131.4(3)
C108 N14 H14A 114.3
C109 N14 H14A 114.3
C8 S1 In1 96.39(13)
C108 S11 In1 96.94(12)
N12 In1 N2 168.25(11)
N12 In1 N11 71.30(10)
N2 In1 N11 106.74(11)
N12 In1 N1 97.24(10)
N2 In1 N1 71.01(11)
N11 In1 N1 84.77(11)
N12 In1 S11 77.41(8)
N2 In1 S11 103.42(8)
N11 In1 S11 148.62(8)
N1 In1 S11 97.12(8)
N12 In1 S1 114.44(8)
N2 In1 S1 77.04(8)
N11 In1 S1 93.03(8)
N1 In1 S1 145.75(8)
S11 In1 S1 102.02(4)
O20 C20 H20A 109.5
O20 C20 H20B 109.5
H20A C20 H20B 109.5
O20 C20 H20C 109.5
H20A C20 H20C 109.5
H20B C20 H20C 109.5
C20 O20 H20 109.5
C30A O30 H30 109.5

loop_
_geom_bond_atom_site_label_1
_geom_bond_atom_site_label_2
_geom_bond_distance
C2 N1 1.350(5)
C2 C3 1.389(5)
C2 C7 1.484(5)
C3 C4 1.390(6)
C3 H3 0.9500
C4 C5 1.380(6)
C4 H4 0.9500
C5 C6 1.373(6)
C5 H5 0.9500
C6 N1 1.342(5)
C6 H6 0.9500
C7 N2 1.292(5)
C7 C15 1.490(5)
C8 N3 1.309(5)
C8 N4 1.360(5)
C8 S1 1.755(4)
C9 C14 1.393(5)
C9 N4 1.407(4)
C9 C10 1.408(5)
C10 C11 1.371(5)
C10 Cl1 1.742(4)
C11 C12 1.388(6)
C11 H11 0.9500
C12 C13 1.374(6)
C12 H12 0.9500
C13 C14 1.389(5)
C13 H13 0.9500
C14 H14 0.9500
C15 H15A 0.9800
C15 H15B 0.9800
C15 H15C 0.9800
C102 N11 1.361(4)
C102 C103 1.379(5)
C102 C107 1.479(5)
C103 C104 1.386(6)
C103 H103 0.9500
C104 C105 1.370(6)
C104 H104 0.9500
C105 C106 1.375(6)
C105 H105 0.9500
C106 N11 1.336(5)
C106 H106 0.9500
C107 N12 1.292(4)
C107 C115 1.490(5)
C108 N13 1.315(5)
C108 N14 1.361(5)
C108 S11 1.756(4)
C109 C114 1.390(5)
C109 C110 1.394(5)
C109 N14 1.407(5)
C110 C111 1.381(6)
C110 Cl11 1.741(4)
C111 C112 1.384(6)
C111 H111 0.9500
C112 C113 1.382(6)
C112 H112 0.9500
C113 C114 1.390(5)
C113 H113 0.9500
C114 H114 0.9500
C115 H11A 0.9800
C115 H11B 0.9800
C115 H11C 0.9800
N1 In1 2.287(3)
N2 N3 1.376(4)
N2 In1 2.264(3)
N4 H4A 0.8800
N5 O1 1.242(5)
N5 O3 1.248(5)
N5 O2 1.263(4)
N11 In1 2.275(3)
N12 N13 1.381(4)
N12 In1 2.264(3)
N14 H14A 0.8800
S1 In1 2.5028(10)
S11 In1 2.5018(10)
C20 O20 1.393(9)
C20 H20A 0.9800
C20 H20B 0.9800
C20 H20C 0.9800
O20 H20 0.8400
C30A O30 1.392(10)
O30 H30 0.8400

loop_
_geom_torsion_atom_site_label_1
_geom_torsion_atom_site_label_2
_geom_torsion_atom_site_label_3
_geom_torsion_atom_site_label_4
_geom_torsion
N1 C2 C3 C4 0.0(6)
C7 C2 C3 C4 -180.0(4)
C2 C3 C4 C5 -1.7(6)
C3 C4 C5 C6 1.2(6)
C4 C5 C6 N1 1.1(6)
N1 C2 C7 N2 -2.9(5)
C3 C2 C7 N2 177.0(4)
N1 C2 C7 C15 176.7(4)
C3 C2 C7 C15 -3.3(6)
C14 C9 C10 C11 1.6(5)
N4 C9 C10 C11 -178.9(3)
C14 C9 C10 Cl1 -177.8(3)
N4 C9 C10 Cl1 1.7(5)
C9 C10 C11 C12 -0.5(6)
Cl1 C10 C11 C12 178.9(3)
C10 C11 C12 C13 -1.0(6)
C11 C12 C13 C14 1.5(6)
C12 C13 C14 C9 -0.3(6)
N4 C9 C14 C13 179.4(4)
C10 C9 C14 C13 -1.2(5)
N11 C102 C103 C104 -0.7(5)
C107 C102 C103 C104 178.0(3)
C102 C103 C104 C105 -0.6(6)
C103 C104 C105 C106 1.6(6)
C104 C105 C106 N11 -1.6(6)
N11 C102 C107 N12 -4.5(5)
C103 C102 C107 N12 176.7(3)
N11 C102 C107 C115 174.0(3)
C103 C102 C107 C115 -4.8(5)
C114 C109 C110 C111 1.6(6)
N14 C109 C110 C111 -178.6(4)
C114 C109 C110 Cl11 -177.7(3)
N14 C109 C110 Cl11 2.0(5)
C109 C110 C111 C112 -1.0(6)
Cl11 C110 C111 C112 178.4(3)
C110 C111 C112 C113 -0.2(6)
C111 C112 C113 C114 0.8(6)
C112 C113 C114 C109 -0.1(6)
C110 C109 C114 C113 -1.0(6)
N14 C109 C114 C113 179.2(4)
C5 C6 N1 C2 -2.8(6)
C5 C6 N1 In1 170.8(3)
C3 C2 N1 C6 2.2(5)
C7 C2 N1 C6 -177.8(3)
C3 C2 N1 In1 -171.9(3)
C7 C2 N1 In1 8.1(4)
C2 C7 N2 N3 -179.8(3)
C15 C7 N2 N3 0.6(6)
C2 C7 N2 In1 -3.9(4)
C15 C7 N2 In1 176.5(3)
N4 C8 N3 N2 179.6(3)
S1 C8 N3 N2 0.2(5)
C7 N2 N3 C8 -174.7(3)
In1 N2 N3 C8 9.5(4)
N3 C8 N4 C9 -3.3(6)
S1 C8 N4 C9 176.1(3)
C14 C9 N4 C8 6.5(6)
C10 C9 N4 C8 -173.0(4)
C105 C106 N11 C102 0.3(6)
C105 C106 N11 In1 175.2(3)
C103 C102 N11 C106 0.8(5)
C107 C102 N11 C106 -178.0(3)
C103 C102 N11 In1 -174.4(3)
C107 C102 N11 In1 6.8(4)
C102 C107 N12 N13 178.4(3)
C115 C107 N12 N13 0.0(5)
C102 C107 N12 In1 0.0(4)
C115 C107 N12 In1 -178.5(2)
N14 C108 N13 N12 179.6(3)
S11 C108 N13 N12 -1.2(5)
C107 N12 N13 C108 -179.5(3)
In1 N12 N13 C108 -1.1(4)
N13 C108 N14 C109 0.7(6)
S11 C108 N14 C109 -178.6(3)
C114 C109 N14 C108 1.2(6)
C110 C109 N14 C108 -178.5(4)
N3 C8 S1 In1 -7.5(4)
N4 C8 S1 In1 173.1(2)
N13 C108 S11 In1 2.4(3)
N14 C108 S11 In1 -178.4(2)
